data_4306073
loop_
_publ_author_name
'S\'onia A. Carabineiro'
'Ronan M. Bellabarba'
'Pedro T. Gomes'
'Sofia I. Pascu'
'Lu\'is F. Veiros'
'Cristina Freire'
'Laura C. J. Pereira'
'Rui T. Henriques'
'M. Concei\,c\~ao Oliveira'
'John E. Warren'

_publ_section_title
;
Synthesis, Structure and Magnetic Behavior of Five-Coordinate
Bis(iminopyrrolyl) Complexes of Cobalt(II) containing PMe3 and THF Ligands
;
_journal_name_full 'Inorganic Chemistry'
_journal_page_first 8896
_journal_page_last 8911
_journal_paper_doi 10.1021/ic800992f
_journal_volume 47
_journal_year 2008
_chemical_formula_moiety 'C76 H100 Co N8 O'
_chemical_formula_sum 'C76 H100 Co N8 O'
_chemical_formula_weight 1200.57
_space_group_IT_number 88
_symmetry_cell_setting tetragonal
_symmetry_space_group_name_Hall '-I 4ad'
_symmetry_space_group_name_H-M 'I 41/a :2'
_atom_sites_solution_hydrogens geom
_atom_sites_solution_primary direct
_audit_creation_date 06-11-24
_audit_creation_method CRYSTALS_ver_12.80
_cell_angle_alpha 90
_cell_angle_beta 90
_cell_angle_gamma 90
_cell_formula_units_Z 4
_cell_length_a 18.208(2)
_cell_length_b 18.208(2)
_cell_length_c 21.189(3)
_cell_measurement_reflns_used 30447
_cell_measurement_temperature 150
_cell_measurement_theta_max 25.5
_cell_measurement_theta_min 1
_cell_volume 7024.8(15)
_computing_cell_refinement 'SAINT (Siemens ,1995)'
_computing_data_collection 'SMART (Siemens, 1993)'
_computing_data_reduction 'SAINT (Siemens ,1995)'
_computing_molecular_graphics 'CAMERON (Watkin et al., 1996)'
_computing_publication_material 'CRYSTALS (Betteridge et al., 2003)'
_computing_structure_refinement 'CRYSTALS (Betteridge et al., 2003)'
_computing_structure_solution 'SHELXS 86 (Sheldrick, 1986)'
_diffrn_ambient_temperature 150
_diffrn_measured_fraction_theta_full 0.999
_diffrn_measured_fraction_theta_max 0.999
_diffrn_measurement_device_type 'Bruker SMART'
_diffrn_measurement_method \w/2\q
_diffrn_radiation_monochromator graphite
_diffrn_radiation_type 'Mo K\a'
_diffrn_radiation_wavelength 0.69040
_diffrn_reflns_av_R_equivalents 0.119
_diffrn_reflns_limit_h_max 22
_diffrn_reflns_limit_h_min -22
_diffrn_reflns_limit_k_max 22
_diffrn_reflns_limit_k_min -22
_diffrn_reflns_limit_l_max 26
_diffrn_reflns_limit_l_min -26
_diffrn_reflns_number 30447
_diffrn_reflns_theta_full 25.000
_diffrn_reflns_theta_max 25.476
_diffrn_reflns_theta_min 1.432
_diffrn_standards_number 0
_exptl_absorpt_coefficient_mu 0.292
_exptl_absorpt_correction_T_max 1.00
_exptl_absorpt_correction_T_min 0.99
_exptl_absorpt_correction_type multi-scan
_exptl_absorpt_process_details 'SADABS (Siemens, 1996)'
_exptl_crystal_colour brown
_exptl_crystal_density_diffrn 1.135
_exptl_crystal_description shard
_exptl_crystal_F_000 2588
_exptl_crystal_size_max 0.05
_exptl_crystal_size_mid 0.02
_exptl_crystal_size_min 0.01
_refine_diff_density_max 0.67
_refine_diff_density_min -0.39
_refine_ls_extinction_method None
_refine_ls_goodness_of_fit_ref 1.1394
_refine_ls_hydrogen_treatment noref
_refine_ls_matrix_type full
_refine_ls_number_parameters 182
_refine_ls_number_reflns 1204
_refine_ls_number_restraints 14
_refine_ls_R_factor_all 0.1303
_refine_ls_R_factor_gt 0.0573
_refine_ls_shift/su_max 0.014048
_refine_ls_structure_factor_coef F
_refine_ls_weighting_details
;
 Method, part 1, Chebychev polynomial, (Watkin, 1994, Prince, 1982) 
 [weight] = 1.0/[A~0~*T~0~(x)+A~1~*T~1~(x) ... +A~n-1~]*T~n-1~(x)] 
 where A~i~ are the Chebychev coefficients listed below and x= Fcalc/Fmax 
 Method = Robust Weighting (Prince, 1982) 
 W = [weight] * [1-(deltaF/6*sigmaF)^2^]^2^ 
 A~i~ are: 
 0.608 0.540 0.360 
;
_refine_ls_weighting_scheme calc
_refine_ls_wR_factor_all 0.1005
_refine_ls_wR_factor_gt 0.0659
_refine_ls_wR_factor_ref 0.0659
_reflns_limit_h_max 16
_reflns_limit_h_min -15
_reflns_limit_k_max 22
_reflns_limit_k_min 0
_reflns_limit_l_max 26
_reflns_limit_l_min 0
_reflns_number_gt 1204
_reflns_number_total 3564
_reflns_threshold_expression I>2.00u(I)
_oxford_diffrn_Wilson_B_factor 0.00
_oxford_diffrn_Wilson_scale 0.00
_oxford_refine_ls_scale 0.0751(3)
_cod_data_source_file ic800992f_si_002_6.cif
_cod_data_source_block polymorph_4b_II_cam220
_cod_depositor_comments
;
The following automatic conversions were performed:
'_symmetry_cell_setting' value 'Tetragonal' changed to 'tetragonal'
according to '/home/saulius/struct/CIF-dictionaries/cif_core.dic'
dictionary named 'cif_core.dic' version 2.4.1 from 2010-06-29.

Automatic conversion script
Id: cif_fix_enum 1527 2010-12-29 10:47:43Z saulius 
;
_cod_original_cell_volume 7024.6(17)
_cod_original_sg_symbol_H-M 'I 41/a '
_cod_database_code 4306073

loop_
_symmetry_equiv_pos_as_xyz
x,y,z
-x,-y,-z
x+1/2,y+1/2,z+1/2
-x+1/2,-y+1/2,-z+1/2
-y+3/4,x+1/4,z+1/4
y+3/4,-x+1/4,-z+1/4
-y+5/4,x+3/4,z+3/4
y+5/4,-x+3/4,-z+3/4
-x+1/2,-y,z+1/2
x+1/2,y,-z+1/2
-x+1,-y+1/2,z+1
x+1,y+1/2,-z+1
y+3/4,-x+3/4,z+3/4
-y+3/4,x+3/4,-z+3/4
y+5/4,-x+5/4,z+5/4
-y+5/4,x+5/4,-z+5/4

loop_
_atom_site_label
_atom_site_type_symbol
_atom_site_fract_x
_atom_site_fract_y
_atom_site_fract_z
_atom_site_U_iso_or_equiv
_atom_site_occupancy
_atom_site_adp_type
_atom_site_refinement_flags_posn
_atom_site_refinement_flags_adp
_atom_site_refinement_flags_occupancy
_atom_site_disorder_assembly
_atom_site_disorder_group
_atom_site_attached_hydrogens
Co1 Co 0.5000 0.7500 0.34936(10) 0.0512 0.5000 Uani S T . . . .
N1 N 0.4568(2) 0.8540(2) 0.35614(18) 0.0468 1.0000 Uani . . . . . .
N2 N 0.39561(19) 0.72093(19) 0.37943(17) 0.0377 1.0000 Uani . . . . . .
O1 O 0.5000 0.7500 0.2464(5) 0.0848 0.5000 Uani S TU . . . .
C1 C 0.4713(3) 0.9261(3) 0.3457(2) 0.0539 1.0000 Uani . . . . . .
C2 C 0.4093(3) 0.9672(3) 0.3570(3) 0.0550 1.0000 Uani . . . . . .
C3 C 0.3540(3) 0.9182(3) 0.3757(2) 0.0523 1.0000 Uani . . . . . .
C4 C 0.3845(2) 0.8481(2) 0.3743(2) 0.0417 1.0000 Uani . . . . . .
C5 C 0.3545(3) 0.7779(3) 0.3888(2) 0.0430 1.0000 Uani . . . . . .
C6 C 0.2779(3) 0.7743(3) 0.4152(3) 0.0614 1.0000 Uani . . . . . .
C13 C 0.3712(2) 0.6481(3) 0.3953(2) 0.0415 1.0000 Uani . . . . . .
C14 C 0.3939(2) 0.6183(3) 0.4528(2) 0.0413 1.0000 Uani . . . . . .
C15 C 0.3748(3) 0.5457(3) 0.4661(2) 0.0497 1.0000 Uani . . . . . .
C16 C 0.3366(3) 0.5040(3) 0.4229(3) 0.0574 1.0000 Uani . . . . . .
C17 C 0.3167(3) 0.5335(3) 0.3666(3) 0.0578 1.0000 Uani . . . . . .
C18 C 0.3318(3) 0.6064(3) 0.3513(2) 0.0503 1.0000 Uani . . . . . .
C25 C 0.3082(2) 0.6369(2) 0.28846(17) 0.0667 1.0000 Uani . . . . . .
C26 C 0.3469(3) 0.5990(2) 0.23346(18) 0.0929 1.0000 Uani . . . . . .
C27 C 0.2249(2) 0.6311(3) 0.2805(2) 0.1162 1.0000 Uani . . . . . .
C28 C 0.4385(2) 0.6624(2) 0.49981(17) 0.0449 1.0000 Uani . . . . . .
C29 C 0.3921(3) 0.6858(2) 0.55562(18) 0.0618 1.0000 Uani . . . . . .
C30 C 0.5072(2) 0.6209(3) 0.5210(2) 0.0563 1.0000 Uani . . . . . .
C100 C 0.5499(8) 0.7109(8) 0.2101(7) 0.0879 0.5000 Uani . U . . . .
C101 C 0.5240(9) 0.7169(8) 0.1459(6) 0.0909 0.5000 Uani . U . . . .
H11 H 0.5169 0.9447 0.3332 0.0776 1.0000 Uiso . . . . . .
H21 H 0.4050 1.0185 0.3537 0.0787 1.0000 Uiso . . . . . .
H31 H 0.3058 0.9301 0.3866 0.0757 1.0000 Uiso . . . . . .
H61 H 0.2655 0.8173 0.4386 0.1103 1.0000 Uiso . . . . . .
H62 H 0.2723 0.7332 0.4434 0.1101 1.0000 Uiso . . . . . .
H63 H 0.2426 0.7685 0.3822 0.1102 1.0000 Uiso . . . . . .
H151 H 0.3880 0.5243 0.5048 0.0719 1.0000 Uiso . . . . . .
H161 H 0.3240 0.4558 0.4326 0.0827 1.0000 Uiso . . . . . .
H171 H 0.2927 0.5043 0.3375 0.0827 1.0000 Uiso . . . . . .
H251 H 0.3209 0.6890 0.2870 0.0960 1.0000 Uiso . . . . . .
H261 H 0.3303 0.6203 0.1941 0.1668 1.0000 Uiso . . . . . .
H262 H 0.3992 0.6053 0.2368 0.1669 1.0000 Uiso . . . . . .
H263 H 0.3348 0.5473 0.2331 0.1668 1.0000 Uiso . . . . . .
H271 H 0.2106 0.6548 0.2422 0.2089 1.0000 Uiso . . . . . .
H272 H 0.2000 0.6540 0.3155 0.2089 1.0000 Uiso . . . . . .
H273 H 0.2109 0.5803 0.2787 0.2090 1.0000 Uiso . . . . . .
H281 H 0.4545 0.7071 0.4782 0.0645 1.0000 Uiso . . . . . .
H291 H 0.4204 0.7173 0.5829 0.1107 1.0000 Uiso . . . . . .
H292 H 0.3488 0.7119 0.5419 0.1106 1.0000 Uiso . . . . . .
H293 H 0.3767 0.6438 0.5797 0.1107 1.0000 Uiso . . . . . .
H301 H 0.5378 0.6528 0.5463 0.1015 1.0000 Uiso . . . . . .
H302 H 0.5330 0.6043 0.4846 0.1016 1.0000 Uiso . . . . . .
H303 H 0.4926 0.5790 0.5456 0.1015 1.0000 Uiso . . . . . .
H1001 H 0.5987 0.7315 0.2140 0.1271 0.5000 Uiso . . . . . .
H1002 H 0.5501 0.6597 0.2229 0.1271 0.5000 Uiso . . . . . .
H1011 H 0.5661 0.7227 0.1158 0.1089 0.5000 Uiso . . . . . .
H1012 H 0.4951 0.6720 0.1335 0.1089 0.5000 Uiso . . . . . .

loop_
_atom_site_aniso_label
_atom_site_aniso_U_11
_atom_site_aniso_U_22
_atom_site_aniso_U_33
_atom_site_aniso_U_23
_atom_site_aniso_U_13
_atom_site_aniso_U_12
Co1 0.0497(13) 0.0392(12) 0.0646(13) 0.0000 0.0000 0.0035(10)
N1 0.053(3) 0.040(2) 0.047(3) -0.0009(19) -0.006(2) 0.0033(19)
N2 0.042(2) 0.036(2) 0.034(2) -0.0066(18) -0.0051(18) 0.0002(17)
O1 0.090(6) 0.089(6) 0.075(5) 0.0000 0.0000 0.027(5)
C1 0.066(4) 0.046(3) 0.050(3) 0.005(3) -0.015(3) 0.001(3)
C2 0.065(4) 0.033(3) 0.067(4) -0.005(2) -0.027(3) 0.009(3)
C3 0.054(3) 0.044(3) 0.059(3) -0.007(3) -0.021(3) 0.013(2)
C4 0.047(3) 0.036(3) 0.042(3) -0.007(2) -0.013(2) 0.006(2)
C5 0.047(3) 0.046(3) 0.036(3) -0.007(2) -0.008(2) 0.002(2)
C6 0.049(3) 0.064(4) 0.071(4) 0.002(3) 0.004(3) 0.011(3)
C13 0.040(3) 0.042(3) 0.042(3) -0.006(2) 0.001(2) 0.000(2)
C14 0.041(3) 0.045(3) 0.038(3) -0.004(2) 0.003(2) 0.000(2)
C15 0.051(3) 0.046(3) 0.052(3) 0.000(2) 0.007(2) -0.007(2)
C16 0.059(4) 0.042(3) 0.071(4) -0.006(3) 0.009(3) -0.014(3)
C17 0.052(3) 0.060(3) 0.062(4) -0.019(3) -0.001(3) -0.014(3)
C18 0.046(3) 0.054(3) 0.051(3) -0.007(3) -0.003(3) -0.004(2)
C25 0.087(3) 0.058(2) 0.056(2) -0.0095(17) -0.0196(18) -0.0125(18)
C26 0.132(4) 0.093(3) 0.053(3) -0.003(2) -0.009(2) -0.002(3)
C27 0.080(3) 0.185(3) 0.084(2) 0.007(2) -0.038(2) 0.007(2)
C28 0.054(3) 0.039(2) 0.042(2) -0.0011(17) -0.0003(18) -0.0042(18)
C29 0.079(4) 0.064(3) 0.042(3) -0.011(2) 0.006(2) 0.000(3)
C30 0.061(3) 0.065(3) 0.043(2) -0.005(2) -0.001(2) -0.003(2)
C100 0.094(6) 0.092(6) 0.077(5) -0.0002(19) 0.0007(19) 0.026(4)
C101 0.097(6) 0.096(6) 0.080(5) 0.000(3) 0.001(3) 0.025(5)

loop_
_atom_type_symbol
_atom_type_scat_dispersion_real
_atom_type_scat_dispersion_imag
_atom_type_scat_Cromer_Mann_a1
_atom_type_scat_Cromer_Mann_b1
_atom_type_scat_Cromer_Mann_a2
_atom_type_scat_Cromer_Mann_b2
_atom_type_scat_Cromer_Mann_a3
_atom_type_scat_Cromer_Mann_b3
_atom_type_scat_Cromer_Mann_a4
_atom_type_scat_Cromer_Mann_b4
_atom_type_scat_Cromer_Mann_c
_atom_type_scat_source
C 0.0033 0.0016 2.3100 20.8439 1.0200 10.2075 1.5886 0.5687 0.8650 51.6512 0.2156 'International Tables Vol C 4.2.6.8 and 6.1.1.4'
H 0.0000 0.0000 0.4930 10.5109 0.3229 26.1257 0.1402 3.1424 0.0408 57.7998 0.0030 'International Tables Vol C 4.2.6.8 and 6.1.1.4'
N 0.0061 0.0033 12.2126 0.0057 3.1322 9.8933 2.0125 28.9975 1.1663 0.5826 -11.5290 'International Tables Vol C 4.2.6.8 and 6.1.1.4'
Co 0.3494 0.9721 12.2841 4.2791 7.3409 0.2784 4.0034 13.5359 2.3488 71.1692 1.0118 'International Tables Vol C 4.2.6.8 and 6.1.1.4'
Cl 0.1484 0.1585 11.4604 0.0104 7.1964 1.1662 6.2556 18.5194 1.6455 47.7784 -9.5574 'International Tables Vol C 4.2.6.8 and 6.1.1.4'
P 0.1023 0.0942 6.4345 1.9067 4.1791 27.1570 1.7800 0.5260 1.4908 68.1645 1.1149 'International Tables Vol C 4.2.6.8 and 6.1.1.4'
O 0.0106 0.0060 3.0485 13.2771 2.2868 5.7011 1.5463 0.3239 0.8670 32.9089 0.2508 'International Tables Vol C 4.2.6.8 and 6.1.1.4'

loop_
_geom_angle_atom_site_label_1
_geom_angle_site_symmetry_1
_geom_angle_atom_site_label_2
_geom_angle_site_symmetry_2
_geom_angle_atom_site_label_3
_geom_angle_site_symmetry_3
_geom_angle
_geom_angle_publ_flag
N2 11_564 Co1 . N1 11_564 82.10(15) yes
N2 11_564 Co1 . N1 . 95.42(15) yes
N1 11_564 Co1 . N1 . 172.0(2) yes
N2 11_564 Co1 . N2 . 144.2(2) yes
N1 11_564 Co1 . N2 . 95.42(15) yes
N1 . Co1 . N2 . 82.10(15) yes
N2 11_564 Co1 . O1 . 107.90(11) yes
N1 11_564 Co1 . O1 . 94.01(12) yes
N1 . Co1 . O1 . 94.01(12) yes
N2 . Co1 . O1 . 107.90(11) yes
Co1 . N1 . C1 . 143.6(4) yes
Co1 . N1 . C4 . 108.3(3) yes
C1 . N1 . C4 . 107.9(4) yes
Co1 . N2 . C5 . 111.9(3) yes
Co1 . N2 . C13 . 126.2(3) yes
C5 . N2 . C13 . 121.6(4) yes
Co1 . O1 . C100 11_564 123.7(7) yes
Co1 . O1 . C100 . 123.7(7) yes
C100 11_564 O1 . C100 . 112.6(14) yes
N1 . C1 . C2 . 109.7(5) yes
N1 . C1 . H11 . 124.7 no
C2 . C1 . H11 . 125.5 no
C1 . C2 . C3 . 107.0(4) yes
C1 . C2 . H21 . 126.6 no
C3 . C2 . H21 . 126.4 no
C2 . C3 . C4 . 107.0(4) yes
C2 . C3 . H31 . 126.7 no
C4 . C3 . H31 . 126.4 no
C3 . C4 . N1 . 108.4(4) yes
C3 . C4 . C5 . 131.7(5) yes
N1 . C4 . C5 . 119.8(4) yes
C4 . C5 . N2 . 117.7(4) yes
C4 . C5 . C6 . 118.4(4) yes
N2 . C5 . C6 . 123.9(4) yes
C5 . C6 . H61 . 112.1 no
C5 . C6 . H62 . 111.3 no
H61 . C6 . H62 . 106.9 no
C5 . C6 . H63 . 110.8 no
H61 . C6 . H63 . 108.2 no
H62 . C6 . H63 . 107.2 no
N2 . C13 . C14 . 118.1(4) yes
N2 . C13 . C18 . 120.1(4) yes
C14 . C13 . C18 . 121.5(5) yes
C13 . C14 . C15 . 118.1(4) yes
C13 . C14 . C28 . 121.7(4) yes
C15 . C14 . C28 . 120.2(4) yes
C14 . C15 . C16 . 120.9(5) yes
C14 . C15 . H151 . 120.3 no
C16 . C15 . H151 . 118.7 no
C15 . C16 . C17 . 120.0(5) yes
C15 . C16 . H161 . 119.9 no
C17 . C16 . H161 . 120.1 no
C16 . C17 . C18 . 122.0(5) yes
C16 . C17 . H171 . 119.0 no
C18 . C17 . H171 . 119.1 no
C13 . C18 . C17 . 117.5(5) yes
C13 . C18 . C25 . 122.4(4) yes
C17 . C18 . C25 . 120.1(4) yes
C18 . C25 . C26 . 112.1(3) yes
C18 . C25 . C27 . 110.8(3) yes
C26 . C25 . C27 . 110.0(3) yes
C18 . C25 . H251 . 108.5 no
C26 . C25 . H251 . 107.9 no
C27 . C25 . H251 . 107.4 no
C25 . C26 . H261 . 109.4 no
C25 . C26 . H262 . 110.2 no
H261 . C26 . H262 . 108.9 no
C25 . C26 . H263 . 110.0 no
H261 . C26 . H263 . 108.2 no
H262 . C26 . H263 . 110.0 no
C25 . C27 . H271 . 109.4 no
C25 . C27 . H272 . 110.6 no
H271 . C27 . H272 . 109.3 no
C25 . C27 . H273 . 109.5 no
H271 . C27 . H273 . 109.1 no
H272 . C27 . H273 . 108.9 no
C14 . C28 . C29 . 111.3(3) yes
C14 . C28 . C30 . 111.7(3) yes
C29 . C28 . C30 . 111.5(3) yes
C14 . C28 . H281 . 107.0 no
C29 . C28 . H281 . 107.4 no
C30 . C28 . H281 . 107.8 no
C28 . C29 . H291 . 109.6 no
C28 . C29 . H292 . 111.1 no
H291 . C29 . H292 . 108.8 no
C28 . C29 . H293 . 110.7 no
H291 . C29 . H293 . 108.2 no
H292 . C29 . H293 . 108.3 no
C28 . C30 . H301 . 109.7 no
C28 . C30 . H302 . 108.7 no
H301 . C30 . H302 . 110.8 no
C28 . C30 . H303 . 109.1 no
H301 . C30 . H303 . 109.6 no
H302 . C30 . H303 . 108.9 no
O1 . C100 . C101 . 105.7(11) yes
O1 . C100 . H1001 . 110.8 no
C101 . C100 . H1001 . 110.5 no
O1 . C100 . H1002 . 109.9 no
C101 . C100 . H1002 . 109.7 no
H1001 . C100 . H1002 . 110.1 no
H1011 6_465 C101 . C101 11_564 86.8 no
H1011 6_465 C101 . C100 . 115.6 no
C101 11_564 C101 . C100 . 104.7(8) yes
H1011 6_465 C101 . C101 6_465 45.8 no
C101 11_564 C101 . C101 6_465 57.2(5) yes
C100 . C101 . C101 6_465 149.6(16) yes
H1011 6_465 C101 . C101 16_544 111.0 no
C101 11_564 C101 . C101 16_544 57.2(5) yes
C100 . C101 . C101 16_544 128.7(16) yes
C101 6_465 C101 . C101 16_544 65.5(11) yes
H1011 6_465 C101 . H1012 16_544 137.8 no
C101 11_564 C101 . H1012 16_544 97.4 no
C100 . C101 . H1012 16_544 103.9 no
C101 6_465 C101 . H1012 16_544 102.8 no
C101 16_544 C101 . H1012 16_544 44.6 no
H1011 6_465 C101 . H1011 . 123.0 no
C101 11_564 C101 . H1011 . 111.3 no
C100 . C101 . H1011 . 111.0 no
C101 6_465 C101 . H1011 . 98.9 no
C101 16_544 C101 . H1011 . 54.5 no
H1011 6_465 C101 . H1012 . 23.9 no
C101 11_564 C101 . H1012 . 110.5 no
C100 . C101 . H1012 . 110.7 no
C101 6_465 C101 . H1012 . 62.3 no
C101 16_544 C101 . H1012 . 120.6 no
H1012 16_544 C101 . H1011 . 19.1 no
H1012 16_544 C101 . H1012 . 127.2 no
H1011 . C101 . H1012 . 108.6 no
C101 16_544 H1011 . C101 . 79.7 no
C101 16_544 H1011 . H1012 16_544 62.2 no
C101 . H1011 . H1012 16_544 115.7 no
C101 . H1012 . H1011 6_465 94.0 no
C101 . H1012 . C101 6_465 73.2 no
H1011 6_465 H1012 . C101 6_465 45.2 no

loop_
_geom_bond_atom_site_label_1
_geom_bond_site_symmetry_1
_geom_bond_atom_site_label_2
_geom_bond_site_symmetry_2
_geom_bond_distance
_geom_bond_publ_flag
Co1 . N2 11_564 2.073(4) yes
Co1 . N1 11_564 2.055(4) yes
Co1 . N1 . 2.055(4) yes
Co1 . N2 . 2.073(4) yes
Co1 . O1 . 2.182(12) yes
N1 . C1 . 1.359(6) yes
N1 . C4 . 1.375(6) yes
N2 . C5 . 1.294(6) yes
N2 . C13 . 1.438(6) yes
O1 . C100 11_564 1.388(14) yes
O1 . C100 . 1.388(14) yes
C1 . C2 . 1.375(7) yes
C1 . H11 . 0.934 no
C2 . C3 . 1.402(7) yes
C2 . H21 . 0.939 no
C3 . C4 . 1.392(6) yes
C3 . H31 . 0.933 no
C4 . C5 . 1.424(6) yes
C5 . C6 . 1.504(7) yes
C6 . H61 . 0.954 no
C6 . H62 . 0.963 no
C6 . H63 . 0.956 no
C13 . C14 . 1.396(7) yes
C13 . C18 . 1.400(6) yes
C14 . C15 . 1.396(7) yes
C14 . C28 . 1.515(6) yes
C15 . C16 . 1.377(7) yes
C15 . H151 . 0.938 no
C16 . C17 . 1.357(8) yes
C16 . H161 . 0.930 no
C17 . C18 . 1.394(7) yes
C17 . H171 . 0.925 no
C18 . C25 . 1.505(6) yes
C25 . C26 . 1.526(5) yes
C25 . C27 . 1.531(5) yes
C25 . H251 . 0.976 no
C26 . H261 . 0.968 no
C26 . H262 . 0.962 no
C26 . H263 . 0.966 no
C27 . H271 . 0.957 no
C27 . H272 . 0.963 no
C27 . H273 . 0.959 no
C28 . C29 . 1.515(6) yes
C28 . C30 . 1.529(6) yes
C28 . H281 . 0.977 no
C29 . H291 . 0.965 no
C29 . H292 . 0.965 no
C29 . H293 . 0.960 no
C30 . H301 . 0.967 no
C30 . H302 . 0.953 no
C30 . H303 . 0.959 no
C100 . C101 . 1.443(18) yes
C100 . H1001 . 0.967 no
C100 . H1002 . 0.971 no
C101 . H1011 6_465 1.138 no
C101 . C101 11_564 1.49(3) yes
C101 . C101 6_465 1.38(2) yes
C101 . C101 16_544 1.38(2) yes
C101 . H1012 16_544 1.272 no
C101 . H1011 . 1.002 no
C101 . H1012 . 1.008 no
H1011 . H1012 16_544 0.462 no
